data_4108705
loop_
_publ_author_name
'Stuart R. Miller'
'Gordon M. Pearce'
'Paul A. Wright'
'Francesca Bonino'
'Sachin Chavan'
'Silvia Bordiga'
'Irene Margiolaki'
'Nathalie Guillou'
'G\'erard F\'erey'
'Sandrine Bourrelly'
'Philip L. Llewellyn'

_publ_section_title
;
 Structural Transformations and Adsorption of Fuel-Related Gases of a
 Structurally Responsive Nickel Phosphonate Metal-Organic Framework,
 Ni-STA-12
;
_journal_name_full 'Journal of the American Chemical Society'
_journal_page_first 15967
_journal_page_last 15981
_journal_paper_doi 10.1021/ja804936z
_journal_volume 130
_journal_year 2008
_chemical_formula_sum 'C3 N Ni O3 P'
_chemical_formula_weight 187.71
_space_group_IT_number 2
_symmetry_cell_setting triclinic
_symmetry_space_group_name_Hall '-P 1'
_symmetry_space_group_name_H-M 'P -1'
_audit_author_name 'Stuart Miller'
_audit_creation_date 2008-08-26T15:18
_audit_creation_method 'from EXP file using GSAS2CIF'
_audit_update_record ' 2008-08-26T15:18  Initial CIF as created by GSAS2CIF'
_cell_angle_alpha 112.5721(7)
_cell_angle_beta 95.7025(11)
_cell_angle_gamma 96.4950(11)
_cell_formula_units_Z 6
_cell_length_a 6.03475(5)
_cell_length_b 14.91565(22)
_cell_length_c 16.15721(21)
_cell_volume 1318.06(3)
_computing_structure_refinement GSAS
_diffrn_radiation_polarisn_ratio 0.95
_diffrn_radiation_probe x-ray
_diffrn_radiation_wavelength 0.8002
_exptl_absorpt_correction_T_max 1.00000
_exptl_absorpt_correction_T_min 1.00000
_exptl_absorpt_process_details
;   GSAS Absorption/surface roughness correction: function number 0
 No correction is applied.
;
_pd_block_id 2008-08-26T15:18|STA12-FULLY-DEHYDRAT|stuart|id31
_pd_calc_method 'Rietveld Refinement'
_pd_char_colour brown
_pd_meas_2theta_range_inc 0.003
_pd_meas_2theta_range_max 47.976
_pd_meas_2theta_range_min 0.003
_pd_phase_name 'from C:/Documents and Settings/Stuart Miller/Desktop/GSAS work STA'
_pd_proc_2theta_range_inc 0.003
_pd_proc_2theta_range_max 47.97721
_pd_proc_2theta_range_min 0.004205
_pd_proc_info_datetime 2008-08-26T15:18:09
_pd_proc_ls_background_function
;   GSAS Background function number 7 with 36 terms.
 Linear interpolation
      1:    1494.49     2:    1450.04     3:    891.383     4:    974.677    
      5:    899.123     6:    797.137     7:    909.345     8:    1056.80    
      9:    1282.86    10:    1497.79    11:    1378.38    12:    1120.24    
     13:    864.023    14:    693.993    15:    662.157    16:    604.079    
     17:    567.992    18:    568.116    19:    517.323    20:    464.060    
     21:    428.675    22:    442.263    23:    435.312    24:    453.712    
     25:    431.634    26:    412.902    27:    417.383    28:    458.845    
     29:    481.609    30:    477.847    31:    493.061    32:    569.924    
     33:    558.894    34:    615.417    35:    532.775    36:    542.700    
;
_pd_proc_ls_peak_cutoff 0.00500
_pd_proc_ls_profile_function
;
 CW Profile function number 3 with  19 terms
 Pseudovoigt profile coefficients as parameterized in
 P. Thompson, D.E. Cox & J.B. Hastings (1987). J. Appl. Cryst.,20,79-83.
 Asymmetry correction of L.W. Finger, D.E. Cox & A. P. Jephcoat (1994).
 J. Appl. Cryst.,27,892-900.
 Peak tails are ignored  where the intensity is below 0.0050 times the peak
   Aniso. broadening axis   0.0   0.0   1.0
;
_pd_proc_ls_prof_R_factor 0.0512
_pd_proc_ls_prof_wR_expected 0.0232
_pd_proc_ls_prof_wR_factor 0.0694
_refine_ls_goodness_of_fit_all 3.01
_refine_ls_matrix_type full
_refine_ls_number_parameters 126
_refine_ls_number_restraints 12
_refine_ls_R_Fsqd_factor 0.07196
_refine_ls_shift/su_max 0.04
_refine_ls_shift/su_mean 0.00
_reflns_d_resolution_high 1.334
_reflns_d_resolution_low 14.738
_reflns_limit_h_max 4
_reflns_limit_h_min 0
_reflns_limit_k_max 11
_reflns_limit_k_min -11
_reflns_limit_l_max 11
_reflns_limit_l_min -12
_reflns_number_total 1175
_cod_data_source_file ja804936z_si_004.cif
_cod_data_source_block STA12-FULLY-DEHYDRAT_publ
_cod_original_cell_volume 1318.063(28)
_cod_database_code 4108705
_cod_database_fobs_code 4108705
_gsas_exptl_extinct_corr_t_min 1.00000
_gsas_exptl_extinct_corr_t_max 1.00000

loop_
_symmetry_equiv_pos_site_id
_symmetry_equiv_pos_as_xyz
1 +x,+y,+z
-1 -x,-y,-z

loop_
_atom_site_type_symbol
_atom_site_label
_atom_site_fract_x
_atom_site_fract_y
_atom_site_fract_z
_atom_site_occupancy
_atom_site_thermal_displace_type
_atom_site_U_iso_or_equiv
_atom_site_symmetry_multiplicity
Ni Ni1 0.8182(7) -0.6730(4) -0.22118(32) 1.0 Uiso 0.0334(6) 2
Ni Ni2 0.0450(7) -0.75109(33) -0.39003(31) 1.0 Uiso 0.0334(6) 2
Ni Ni3 0.4713(7) -0.5537(4) -0.30748(33) 1.0 Uiso 0.0334(6) 2
P P1 0.3439(16) -0.6482(7) -0.1803(7) 1.0 Uiso 0.0334(6) 2
P P3 0.9585(17) -0.5441(8) -0.3450(7) 1.0 Uiso 0.0334(6) 2
P P2 0.5076(17) -0.7994(7) -0.4228(7) 1.0 Uiso 0.0334(6) 2
O O4 0.3841(27) -0.7089(9) -0.3981(12) 1.0 Uiso 0.0334(6) 2
O O6 0.5629(26) -0.8296(12) -0.5194(8) 1.0 Uiso 0.0334(6) 2
O O8 0.1991(21) -0.4861(12) -0.2998(11) 1.0 Uiso 0.0334(6) 2
O O9 0.9675(26) -0.6362(11) -0.4316(9) 1.0 Uiso 0.0334(6) 2
O O1 0.5279(24) -0.7115(11) -0.1819(13) 1.0 Uiso 0.0334(6) 2
O O3 0.4453(26) -0.5446(9) -0.1732(12) 1.0 Uiso 0.0334(6) 2
O O2 0.1379(22) -0.7065(12) -0.2523(10) 1.0 Uiso 0.0334(6) 2
O O5 0.7293(21) -0.7819(14) -0.3597(11) 1.0 Uiso 0.0334(6) 2
O O7 0.8173(27) -0.5576(14) -0.2758(11) 1.0 Uiso 0.0334(6) 2
N N3 0.568(4) -0.5098(23) -0.4254(19) 1.0 Uiso 0.0334(6) 2
N N2 0.073(4) -0.9162(19) -0.4461(19) 1.0 Uiso 0.0334(6) 2
N N1 -0.003(4) -0.5746(18) -0.0692(16) 1.0 Uiso 0.0334(6) 2
C C13 0.020(5) -0.4739(27) -0.0801(21) 1.0 Uiso 0.0334(6) 2
C C31 0.425(4) -0.4284(25) -0.4093(23) 1.0 Uiso 0.0334(6) 2
C C21 -0.102(5) -0.9621(29) -0.4113(21) 1.0 Uiso 0.0334(6) 2
C C22 0.049(5) -0.9330(26) -0.5477(25) 1.0 Uiso 0.0334(6) 2
C C2 0.313(4) -0.8976(14) -0.4087(18) 1.0 Uiso 0.0334(6) 2
C C1 0.204(4) -0.6307(20) -0.0781(12) 1.0 Uiso 0.0334(6) 2
C C12 -0.167(4) -0.5949(23) -0.0071(24) 1.0 Uiso 0.0334(6) 2
C C32 0.534(5) -0.5888(23) -0.5071(28) 1.0 Uiso 0.0334(6) 2
C C3 0.819(4) -0.4585(17) -0.3841(18) 1.0 Uiso 0.0334(6) 2

loop_
_atom_type_symbol
_atom_type_number_in_cell
_atom_type_scat_dispersion_real
_atom_type_scat_dispersion_imag
_atom_type_scat_Cromer_Mann_a1
_atom_type_scat_Cromer_Mann_a2
_atom_type_scat_Cromer_Mann_a3
_atom_type_scat_Cromer_Mann_a4
_atom_type_scat_Cromer_Mann_b1
_atom_type_scat_Cromer_Mann_b2
_atom_type_scat_Cromer_Mann_b3
_atom_type_scat_Cromer_Mann_b4
_atom_type_scat_Cromer_Mann_c
_atom_type_scat_source
Ni 6.0 0.000 0.000 12.8376 3.87850 7.29200 0.25650 4.44380 12.1763 2.38000 66.3421 1.03410 International_Tables_Vol_C
P 6.0 0.000 0.000 6.43450 1.90670 4.17910 27.1570 1.78000 0.52600 1.49080 68.1645 1.11490 International_Tables_Vol_C
O 18.0 0.000 0.000 3.04850 13.2771 2.28680 5.70110 1.54630 0.32390 0.86700 32.9089 0.25080 International_Tables_Vol_C
N 6.0 0.000 0.000 12.2126 0.00570 3.13220 9.89330 2.01250 28.9975 1.16630 0.58260 -11.529 International_Tables_Vol_C
C 18.0 0.000 0.000 2.31000 20.8439 1.02000 10.2075 1.58860 0.56870 0.86500 51.6512 0.21560 International_Tables_Vol_C

loop_
_geom_angle_atom_site_label_1
_geom_angle_atom_site_label_2
_geom_angle_atom_site_label_3
_geom_angle
_geom_angle_site_symmetry_1
_geom_angle_site_symmetry_3
_geom_angle_publ_flag
O1 Ni1 O2 147.4(6) 1_555 1_655 n
O4 Ni2 O2 88.2(7) 1_555 1_555 n
O4 Ni2 O5 170.7(7) 1_555 1_455 n
O2 Ni2 O5 82.5(6) 1_555 1_455 n
O8 Ni3 O7 153.7(7) 1_555 1_555 n
O1 P1 O3 111.3(11) 1_555 1_555 n
O1 P1 O2 111.4(13) 1_555 1_555 n
O1 P1 C1 109.0(15) 1_555 1_555 n
O3 P1 O2 118.9(13) 1_555 1_555 n
O3 P1 C1 107.5(13) 1_555 1_555 n
O2 P1 C1 97.4(12) 1_555 1_555 n
O8 P3 O9 111.0(11) 1_655 1_555 n
O8 P3 O7 112.1(12) 1_655 1_555 n
O8 P3 C3 104.0(14) 1_655 1_555 n
O9 P3 O7 117.9(14) 1_555 1_555 n
O9 P3 C3 106.3(13) 1_555 1_555 n
O7 P3 C3 104.1(12) 1_555 1_555 n
O4 P2 O6 110.2(13) 1_555 1_555 n
O4 P2 O5 114.0(12) 1_555 1_555 n
O4 P2 C2 105.6(12) 1_555 1_555 n
O6 P2 O5 107.3(11) 1_555 1_555 n
O6 P2 C2 113.0(13) 1_555 1_555 n
O5 P2 C2 106.8(13) 1_555 1_555 n
Ni2 O4 P2 109.8(10) 1_555 1_555 n
Ni3 O8 P3 121.8(11) 1_555 1_455 n
Ni1 O1 P1 116.6(11) 1_555 1_555 n
Ni1 O2 Ni2 94.3(6) 1_455 1_555 n
Ni1 O2 P1 117.5(10) 1_455 1_555 n
Ni2 O2 P1 137.7(12) 1_555 1_555 n
Ni2 O5 P2 124.5(11) 1_655 1_555 n
Ni3 O7 P3 113.3(10) 1_555 1_555 n
C31 N3 C32 120.5(30) 1_555 1_555 n
C31 N3 C3 107.2(22) 1_555 1_555 n
C32 N3 C3 117.0(29) 1_555 1_555 n
C21 N2 C22 121.3(27) 1_555 1_555 n
C21 N2 C2 122.5(26) 1_555 1_555 n
C22 N2 C2 109.1(25) 1_555 1_555 n
C13 N1 C1 119.3(22) 1_555 1_555 n
C13 N1 C12 120.0(24) 1_555 1_555 n
C1 N1 C12 114.4(21) 1_555 1_555 n
N1 C13 C12 102.3(23) 1_555 -1_545 n
N3 C31 C32 95.4(26) 1_555 -1_644 n
N2 C21 C22 97.0(24) 1_555 -1_534 n
N2 C22 C21 99.9(26) 1_555 -1_534 n
P2 C2 N2 119.3(21) 1_555 1_555 n
P1 C1 N1 116.3(18) 1_555 1_555 n
N1 C12 C13 94.5(21) 1_555 -1_545 n
N3 C32 C31 118.8(33) 1_555 -1_644 n
P3 C3 N3 107.0(17) 1_555 1_555 n

loop_
_geom_bond_atom_site_label_1
_geom_bond_atom_site_label_2
_geom_bond_distance
_geom_bond_site_symmetry_2
_geom_bond_publ_flag
Ni1 O1 2.019(17) 1_555 n
Ni1 O2 2.107(16) 1_655 n
Ni1 O5 2.170(16) 1_555 n
Ni1 O7 2.216(16) 1_555 n
Ni1 N1 2.387(21) 1_655 n
Ni2 O4 2.103(16) 1_555 n
Ni2 O9 2.147(17) 1_455 n
Ni2 O2 2.060(14) 1_555 n
Ni2 O5 2.059(16) 1_455 n
Ni2 N2 2.307(25) 1_555 n
Ni3 O4 2.178(14) 1_555 n
Ni3 O8 2.013(16) 1_555 n
Ni3 O3 2.144(17) 1_555 n
Ni3 O7 2.113(16) 1_555 n
Ni3 N3 2.344(25) 1_555 n
P1 O1 1.5327(30) 1_555 n
P1 O3 1.5527(30) 1_555 n
P1 O2 1.5316(30) 1_555 n
P1 C1 1.8725(30) 1_555 n
P3 O8 1.5524(30) 1_655 n
P3 O9 1.5512(30) 1_555 n
P3 O7 1.5292(30) 1_555 n
P3 C3 1.8713(30) 1_555 n
P2 O4 1.5529(30) 1_555 n
P2 O6 1.5324(30) 1_555 n
P2 O5 1.5308(30) 1_555 n
P2 C2 1.8716(30) 1_555 n
O4 Ni2 2.103(16) 1_555 n
O4 Ni3 2.178(14) 1_555 n
O4 P2 1.5529(30) 1_555 n
O6 P2 1.5324(30) 1_555 n
O8 Ni3 2.013(16) 1_555 n
O8 P3 1.5524(30) 1_455 n
O9 Ni2 2.147(17) 1_655 n
O9 P3 1.5512(30) 1_555 n
O1 Ni1 2.019(17) 1_555 n
O1 P1 1.5327(30) 1_555 n
O3 Ni3 2.144(17) 1_555 n
O3 P1 1.5527(30) 1_555 n
O2 Ni1 2.107(16) 1_455 n
O2 Ni2 2.060(14) 1_555 n
O2 P1 1.5316(30) 1_555 n
O5 Ni1 2.170(16) 1_555 n
O5 Ni2 2.059(16) 1_655 n
O5 P2 1.5308(30) 1_555 n
O7 Ni1 2.216(16) 1_555 n
O7 Ni3 2.113(16) 1_555 n
O7 P3 1.5292(30) 1_555 n
N3 Ni3 2.344(25) 1_555 n
N3 C31 1.524(35) 1_555 n
N3 C32 1.367(31) 1_555 n
N3 C3 1.570(28) 1_555 n
N2 Ni2 2.307(25) 1_555 n
N2 C21 1.47(4) 1_555 n
N2 C22 1.553(33) 1_555 n
N2 C2 1.465(27) 1_555 n
N1 Ni1 2.387(21) 1_455 n
N1 C13 1.570(30) 1_555 n
N1 C1 1.567(26) 1_555 n
N1 C12 1.564(29) 1_555 n
C13 N1 1.570(30) 1_555 n
C13 C12 1.504(33) -1_545 n
C31 N3 1.524(35) 1_555 n
C31 C32 1.51(4) -1_644 n
C21 N2 1.47(4) 1_555 n
C21 C22 1.53(4) -1_534 n
C22 N2 1.553(33) 1_555 n
C22 C21 1.53(4) -1_534 n
C2 P2 1.8716(30) 1_555 n
C2 N2 1.465(27) 1_555 n
C1 P1 1.8725(30) 1_555 n
C1 N1 1.567(26) 1_555 n
C12 N1 1.564(29) 1_555 n
C12 C13 1.504(33) -1_545 n
C32 N3 1.367(31) 1_555 n
C32 C31 1.51(4) -1_644 n
C3 P3 1.8713(30) 1_555 n
C3 N3 1.570(28) 1_555 n
